data_2232123
loop_
_publ_author_name
'Zhang, Ling-Ling'
'Li, Shi-Kun'
'Feng, Jie'
'Lin, Qiu-Yue'

_publ_section_title
;
 Poly[[(2,2'-bipyridine)(<i>{\m</i>}~3~-7-oxabicyclo[2.2.1]heptane-2,3-dicarboxylato)cadmium]
 monohydrate]
;
_journal_coeditor_code ZB2016
_journal_issue 10
_journal_name_full 'Acta Crystallographica Section E'
_journal_page_first m1390
_journal_page_last m1391
_journal_paper_doi 10.1107/S1600536811036634
_journal_volume 67
_journal_year 2011
_chemical_formula_iupac '[Cd (C8 H8 O5) (C10 H8 N2)], H2 O'
_chemical_formula_moiety 'C18 H16 Cd N2 O5, H2 O'
_chemical_formula_sum 'C18 H18 Cd N2 O6'
_chemical_formula_weight 470.75
_chemical_name_systematic
;
Poly[[(2,2'-bipyridine)(\m~3~-7-oxabicyclo[2.2.1]heptane-2,3-
dicarboxylato)cadmium] monohydrate]
;
_space_group_IT_number 2
_symmetry_cell_setting triclinic
_symmetry_space_group_name_Hall '-P 1'
_symmetry_space_group_name_H-M 'P -1'
_atom_sites_solution_hydrogens geom
_atom_sites_solution_primary direct
_atom_sites_solution_secondary difmap
_audit_creation_method SHELXL-97
_cell_angle_alpha 111.7840(10)
_cell_angle_beta 94.0660(10)
_cell_angle_gamma 102.7490(10)
_cell_formula_units_Z 2
_cell_length_a 8.25990(10)
_cell_length_b 10.5950(2)
_cell_length_c 11.1097(2)
_cell_measurement_reflns_used 7860
_cell_measurement_temperature 296(2)
_cell_measurement_theta_max 27.62
_cell_measurement_theta_min 2.00
_cell_volume 867.94(3)
_computing_cell_refinement 'SAINT (Bruker, 2001)'
_computing_data_collection 'APEX2 (Bruker, 2004)'
_computing_data_reduction 'SAINT (Bruker, 2001)'
_computing_molecular_graphics 'SHELXTL (Sheldrick, 2008)'
_computing_publication_material 'SHELXTL (Sheldrick, 2008)'
_computing_structure_refinement 'SHELXL97 (Sheldrick, 2008)'
_computing_structure_solution 'SHELXS97 (Sheldrick, 2008)'
_diffrn_ambient_temperature 296(2)
_diffrn_measured_fraction_theta_full 0.984
_diffrn_measured_fraction_theta_max 0.984
_diffrn_measurement_device_type 'Bruker SMART APEXII CCD'
_diffrn_measurement_method '\w scans'
_diffrn_radiation_monochromator graphite
_diffrn_radiation_source 'fine-focus sealed tube'
_diffrn_radiation_type MoK\a
_diffrn_radiation_wavelength 0.71073
_diffrn_reflns_av_R_equivalents 0.0206
_diffrn_reflns_av_sigmaI/netI 0.0212
_diffrn_reflns_limit_h_max 10
_diffrn_reflns_limit_h_min -10
_diffrn_reflns_limit_k_max 13
_diffrn_reflns_limit_k_min -13
_diffrn_reflns_limit_l_max 14
_diffrn_reflns_limit_l_min -14
_diffrn_reflns_number 13190
_diffrn_reflns_theta_full 27.62
_diffrn_reflns_theta_max 27.62
_diffrn_reflns_theta_min 2.00
_exptl_absorpt_coefficient_mu 1.298
_exptl_absorpt_correction_T_max .918
_exptl_absorpt_correction_T_min .803
_exptl_absorpt_correction_type multi-scan
_exptl_absorpt_process_details '(SADABS; Sheldrick, 1996)'
_exptl_crystal_colour colourless
_exptl_crystal_density_diffrn 1.801
_exptl_crystal_density_method 'not measured'
_exptl_crystal_description block
_exptl_crystal_F_000 472
_exptl_crystal_size_max .333
_exptl_crystal_size_mid .141
_exptl_crystal_size_min .066
_refine_diff_density_max 0.335
_refine_diff_density_min -0.564
_refine_ls_extinction_method none
_refine_ls_goodness_of_fit_ref 0.952
_refine_ls_hydrogen_treatment mixed
_refine_ls_matrix_type full
_refine_ls_number_parameters 250
_refine_ls_number_reflns 3972
_refine_ls_number_restraints 3
_refine_ls_restrained_S_all 0.955
_refine_ls_R_factor_all 0.0242
_refine_ls_R_factor_gt 0.0221
_refine_ls_shift/su_max 0.000
_refine_ls_shift/su_mean 0.000
_refine_ls_structure_factor_coef Fsqd
_refine_ls_weighting_details 'calc w=1/[\s^2^(Fo^2^)+(0.0358P)^2^+0.5090P] where P=(Fo^2^+2Fc^2^)/3'
_refine_ls_weighting_scheme calc
_refine_ls_wR_factor_gt 0.0578
_refine_ls_wR_factor_ref 0.0592
_reflns_number_gt 3699
_reflns_number_total 3972
_reflns_threshold_expression >2sigma(I)
_cod_data_source_file zb2016.cif
_cod_data_source_block global
_cod_original_cell_volume 867.94(2)
_cod_database_code 2232123

loop_
_symmetry_equiv_pos_as_xyz
'x, y, z'
'-x, -y, -z'

loop_
_atom_site_type_symbol
_atom_site_label
_atom_site_fract_x
_atom_site_fract_y
_atom_site_fract_z
_atom_site_U_iso_or_equiv
_atom_site_adp_type
_atom_site_calc_flag
_atom_site_refinement_flags
_atom_site_occupancy
_atom_site_symmetry_multiplicity
Cd Cd1 0.622884(17) 0.135016(14) 0.438680(14) 0.02838(6) Uani d . 1 1
N N1 0.7226(2) 0.34613(18) 0.41261(17) 0.0312(4) Uani d . 1 1
N N2 0.5919(2) 0.32243(19) 0.62096(18) 0.0329(4) Uani d . 1 1
O O1W 0.4578(5) 0.1298(4) 0.0551(3) 0.1174(12) Uani d D 1 1
H H1WA 0.411(7) 0.057(5) -0.024(3) 0.176 Uiso d D 1 1
H H1WB 0.400(8) 0.088(6) 0.104(5) 0.176 Uiso d D 1 1
O O1 0.37311(19) -0.02140(17) 0.40538(16) 0.0371(3) Uani d . 1 1
O O2 0.3303(2) 0.11060(18) 0.30183(19) 0.0449(4) Uani d . 1 1
O O3 -0.3040(2) -0.0038(2) 0.22846(18) 0.0500(5) Uani d . 1 1
O O4 -0.1199(2) 0.09023(19) 0.40964(15) 0.0432(4) Uani d . 1 1
O O5 -0.0940(2) -0.27932(18) 0.14335(18) 0.0474(4) Uani d . 1 1
C C1 0.2765(2) 0.0124(2) 0.33481(19) 0.0274(4) Uani d . 1 1
C C2 0.0974(2) -0.0774(2) 0.29330(19) 0.0267(4) Uani d . 1 1
H H2A 0.0520 -0.0788 0.3721 0.032 Uiso calc R 1 1
C C3 0.0822(3) -0.2314(2) 0.1986(2) 0.0361(5) Uani d . 1 1
H H3A 0.1177 -0.2882 0.2426 0.043 Uiso calc R 1 1
C C4 0.1675(3) -0.2356(3) 0.0796(2) 0.0452(6) Uani d . 1 1
H H4A 0.1784 -0.3293 0.0290 0.054 Uiso calc R 1 1
H H4B 0.2776 -0.1685 0.1058 0.054 Uiso calc R 1 1
C C5 0.0417(4) -0.1935(4) 0.0024(3) 0.0565(7) Uani d . 1 1
H H5A 0.0937 -0.1068 -0.0067 0.068 Uiso calc R 1 1
H H5B -0.0049 -0.2675 -0.0841 0.068 Uiso calc R 1 1
C C6 -0.0928(3) -0.1738(3) 0.0910(2) 0.0439(6) Uani d . 1 1
H H6A -0.2029 -0.1827 0.0448 0.053 Uiso calc R 1 1
C C7 -0.0255(3) -0.0357(2) 0.21353(19) 0.0296(4) Uani d . 1 1
H H7A 0.0382 0.0371 0.1878 0.036 Uiso calc R 1 1
C C8 -0.1600(3) 0.0185(2) 0.2884(2) 0.0305(4) Uani d . 1 1
C C9 0.7903(3) 0.3532(3) 0.3088(2) 0.0402(5) Uani d . 1 1
H H9A 0.7896 0.2695 0.2400 0.048 Uiso calc R 1 1
C C10 0.8609(3) 0.4784(3) 0.2992(3) 0.0465(6) Uani d . 1 1
H H10A 0.9063 0.4794 0.2252 0.056 Uiso calc R 1 1
C C11 0.8631(4) 0.6025(3) 0.4012(3) 0.0477(6) Uani d . 1 1
H H11A 0.9115 0.6889 0.3979 0.057 Uiso calc R 1 1
C C12 0.7923(3) 0.5967(2) 0.5088(2) 0.0407(5) Uani d . 1 1
H H12A 0.7914 0.6793 0.5784 0.049 Uiso calc R 1 1
C C13 0.7229(3) 0.4670(2) 0.5117(2) 0.0295(4) Uani d . 1 1
C C14 0.6425(3) 0.4529(2) 0.6236(2) 0.0295(4) Uani d . 1 1
C C15 0.6177(3) 0.5688(2) 0.7256(2) 0.0393(5) Uani d . 1 1
H H15A 0.6548 0.6591 0.7273 0.047 Uiso calc R 1 1
C C16 0.5372(4) 0.5476(3) 0.8235(2) 0.0476(6) Uani d . 1 1
H H16A 0.5199 0.6237 0.8924 0.057 Uiso calc R 1 1
C C17 0.4825(3) 0.4128(3) 0.8190(2) 0.0463(6) Uani d . 1 1
H H17A 0.4261 0.3964 0.8835 0.056 Uiso calc R 1 1
C C18 0.5134(3) 0.3037(3) 0.7171(2) 0.0410(5) Uani d . 1 1
H H18A 0.4784 0.2129 0.7145 0.049 Uiso calc R 1 1

loop_
_atom_site_aniso_label
_atom_site_aniso_U_11
_atom_site_aniso_U_22
_atom_site_aniso_U_33
_atom_site_aniso_U_12
_atom_site_aniso_U_13
_atom_site_aniso_U_23
Cd1 0.02580(9) 0.02276(9) 0.03633(9) 0.00709(6) 0.00848(6) 0.01055(6)
N1 0.0303(9) 0.0274(9) 0.0358(9) 0.0080(7) 0.0086(7) 0.0118(7)
N2 0.0360(10) 0.0287(9) 0.0367(9) 0.0109(7) 0.0097(8) 0.0139(7)
O1W 0.152(3) 0.093(2) 0.087(2) 0.012(2) -0.004(2) 0.0295(18)
O1 0.0269(8) 0.0421(9) 0.0458(9) 0.0071(6) 0.0014(6) 0.0233(7)
O2 0.0348(9) 0.0379(9) 0.0687(11) 0.0044(7) 0.0074(8) 0.0317(8)
O3 0.0282(8) 0.0570(11) 0.0526(10) 0.0190(8) 0.0038(7) 0.0047(8)
O4 0.0451(10) 0.0547(10) 0.0328(8) 0.0276(8) 0.0114(7) 0.0118(7)
O5 0.0317(9) 0.0380(9) 0.0558(10) 0.0016(7) 0.0018(7) 0.0058(8)
C1 0.0246(9) 0.0265(10) 0.0305(9) 0.0095(7) 0.0078(8) 0.0086(8)
C2 0.0238(9) 0.0296(10) 0.0299(9) 0.0072(8) 0.0074(7) 0.0147(8)
C3 0.0306(11) 0.0291(11) 0.0454(12) 0.0065(8) 0.0051(9) 0.0122(9)
C4 0.0414(13) 0.0494(14) 0.0414(12) 0.0219(11) 0.0124(10) 0.0078(11)
C5 0.0595(17) 0.078(2) 0.0342(12) 0.0364(15) 0.0134(12) 0.0131(13)
C6 0.0334(12) 0.0545(15) 0.0339(11) 0.0177(11) -0.0002(9) 0.0042(10)
C7 0.0254(10) 0.0361(11) 0.0298(9) 0.0104(8) 0.0068(8) 0.0144(8)
C8 0.0291(10) 0.0288(10) 0.0385(11) 0.0101(8) 0.0113(8) 0.0163(9)
C9 0.0457(13) 0.0340(12) 0.0401(12) 0.0102(10) 0.0141(10) 0.0130(10)
C10 0.0549(15) 0.0436(14) 0.0423(13) 0.0054(11) 0.0162(11) 0.0212(11)
C11 0.0589(16) 0.0339(13) 0.0485(14) -0.0002(11) 0.0099(12) 0.0214(11)
C12 0.0507(14) 0.0261(11) 0.0401(12) 0.0038(10) 0.0052(10) 0.0115(9)
C13 0.0264(10) 0.0273(10) 0.0334(10) 0.0066(8) 0.0009(8) 0.0117(8)
C14 0.0283(10) 0.0273(10) 0.0324(10) 0.0087(8) 0.0017(8) 0.0110(8)
C15 0.0475(13) 0.0276(11) 0.0396(12) 0.0107(9) 0.0082(10) 0.0091(9)
C16 0.0561(16) 0.0411(14) 0.0384(12) 0.0153(11) 0.0118(11) 0.0058(10)
C17 0.0537(15) 0.0497(15) 0.0385(12) 0.0149(12) 0.0174(11) 0.0186(11)
C18 0.0489(14) 0.0344(12) 0.0436(12) 0.0112(10) 0.0156(11) 0.0183(10)

loop_
_atom_type_symbol
_atom_type_description
_atom_type_scat_dispersion_real
_atom_type_scat_dispersion_imag
_atom_type_scat_source
C C 0.0033 0.0016 'International Tables Vol C Tables 4.2.6.8 and 6.1.1.4'
H H 0.0000 0.0000 'International Tables Vol C Tables 4.2.6.8 and 6.1.1.4'
Cd Cd -0.8075 1.2024 'International Tables Vol C Tables 4.2.6.8 and 6.1.1.4'
N N 0.0061 0.0033 'International Tables Vol C Tables 4.2.6.8 and 6.1.1.4'
O O 0.0106 0.0060 'International Tables Vol C Tables 4.2.6.8 and 6.1.1.4'

loop_
_geom_angle_atom_site_label_1
_geom_angle_atom_site_label_2
_geom_angle_atom_site_label_3
_geom_angle_site_symmetry_1
_geom_angle_site_symmetry_3
_geom_angle
O1 Cd1 O4 . 1_655 127.85(6)
O1 Cd1 N2 . . 99.82(6)
O4 Cd1 N2 1_655 . 121.75(6)
O1 Cd1 N1 . . 137.35(6)
O4 Cd1 N1 1_655 . 88.94(6)
N2 Cd1 N1 . . 70.49(6)
O1 Cd1 O1 . 2_656 69.81(6)
O4 Cd1 O1 1_655 2_656 84.38(6)
N2 Cd1 O1 . 2_656 83.14(6)
N1 Cd1 O1 . 2_656 143.93(6)
O1 Cd1 O3 . 1_655 93.72(6)
O4 Cd1 O3 1_655 1_655 54.58(6)
N2 Cd1 O3 . 1_655 162.62(7)
N1 Cd1 O3 . 1_655 92.16(7)
O1 Cd1 O3 2_656 1_655 111.97(6)
O1 Cd1 O2 . . 51.77(5)
O4 Cd1 O2 1_655 . 141.20(6)
N2 Cd1 O2 . . 92.73(6)
N1 Cd1 O2 . . 86.47(5)
O1 Cd1 O2 2_656 . 119.82(5)
O3 Cd1 O2 1_655 . 87.10(6)
O1 Cd1 C8 . 1_655 112.42(6)
O4 Cd1 C8 1_655 1_655 27.27(6)
N2 Cd1 C8 . 1_655 146.41(7)
N1 Cd1 C8 . 1_655 90.67(6)
O1 Cd1 C8 2_656 1_655 98.88(6)
O3 Cd1 C8 1_655 1_655 27.32(6)
O2 Cd1 C8 . 1_655 114.24(6)
O1 Cd1 C1 . . 26.07(5)
O4 Cd1 C1 1_655 . 140.84(6)
N2 Cd1 C1 . . 96.88(6)
N1 Cd1 C1 . . 111.81(6)
O1 Cd1 C1 2_656 . 95.02(5)
O3 Cd1 C1 1_655 . 90.48(6)
O2 Cd1 C1 . . 25.70(5)
C8 Cd1 C1 1_655 . 116.18(6)
O1 Cd1 Cd1 . 2_656 36.61(4)
O4 Cd1 Cd1 1_655 2_656 107.21(5)
N2 Cd1 Cd1 . 2_656 91.35(5)
N1 Cd1 Cd1 . 2_656 160.51(4)
O1 Cd1 Cd1 2_656 2_656 33.21(4)
O3 Cd1 Cd1 1_655 2_656 105.99(5)
O2 Cd1 Cd1 . 2_656 87.42(3)
C8 Cd1 Cd1 1_655 2_656 108.70(4)
C1 Cd1 Cd1 . 2_656 62.06(4)
C9 N1 C13 . . 118.48(19)
C9 N1 Cd1 . . 123.34(14)
C13 N1 Cd1 . . 117.99(14)
C18 N2 C14 . . 119.07(19)
C18 N2 Cd1 . . 122.58(15)
C14 N2 Cd1 . . 118.11(14)
H1WA O1W H1WB . . 95(2)
C1 O1 Cd1 . . 103.02(13)
C1 O1 Cd1 . 2_656 143.44(13)
Cd1 O1 Cd1 . 2_656 110.19(6)
C1 O2 Cd1 . . 84.22(12)
C8 O3 Cd1 . 1_455 88.27(13)
C8 O4 Cd1 . 1_455 95.58(13)
C3 O5 C6 . . 96.14(17)
O2 C1 O1 . . 120.98(19)
O2 C1 C2 . . 123.43(18)
O1 C1 C2 . . 115.57(17)
O2 C1 Cd1 . . 70.08(12)
O1 C1 Cd1 . . 50.91(10)
C2 C1 Cd1 . . 166.44(14)
C1 C2 C7 . . 117.17(16)
C1 C2 C3 . . 112.65(16)
C7 C2 C3 . . 101.19(16)
C1 C2 H2A . . 108.5
C7 C2 H2A . . 108.5
C3 C2 H2A . . 108.5
O5 C3 C4 . . 102.84(19)
O5 C3 C2 . . 101.22(16)
C4 C3 C2 . . 110.98(19)
O5 C3 H3A . . 113.6
C4 C3 H3A . . 113.6
C2 C3 H3A . . 113.6
C3 C4 C5 . . 101.08(19)
C3 C4 H4A . . 111.6
C5 C4 H4A . . 111.6
C3 C4 H4B . . 111.6
C5 C4 H4B . . 111.6
H4A C4 H4B . . 109.4
C6 C5 C4 . . 101.4(2)
C6 C5 H5A . . 111.5
C4 C5 H5A . . 111.5
C6 C5 H5B . . 111.5
C4 C5 H5B . . 111.5
H5A C5 H5B . . 109.3
O5 C6 C5 . . 102.7(2)
O5 C6 C7 . . 102.64(18)
C5 C6 C7 . . 109.6(2)
O5 C6 H6A . . 113.6
C5 C6 H6A . . 113.6
C7 C6 H6A . . 113.6
C8 C7 C6 . . 114.70(18)
C8 C7 C2 . . 113.22(16)
C6 C7 C2 . . 101.20(17)
C8 C7 H7A . . 109.1
C6 C7 H7A . . 109.1
C2 C7 H7A . . 109.1
O3 C8 O4 . . 121.56(19)
O3 C8 C7 . . 120.25(19)
O4 C8 C7 . . 118.12(18)
O3 C8 Cd1 . 1_455 64.41(12)
O4 C8 Cd1 . 1_455 57.15(11)
C7 C8 Cd1 . 1_455 174.70(15)
N1 C9 C10 . . 123.0(2)
N1 C9 H9A . . 118.5
C10 C9 H9A . . 118.5
C9 C10 C11 . . 118.7(2)
C9 C10 H10A . . 120.7
C11 C10 H10A . . 120.7
C10 C11 C12 . . 119.0(2)
C10 C11 H11A . . 120.5
C12 C11 H11A . . 120.5
C13 C12 C11 . . 119.3(2)
C13 C12 H12A . . 120.4
C11 C12 H12A . . 120.4
N1 C13 C12 . . 121.7(2)
N1 C13 C14 . . 116.21(18)
C12 C13 C14 . . 122.13(19)
N2 C14 C15 . . 121.1(2)
N2 C14 C13 . . 116.89(18)
C15 C14 C13 . . 121.98(19)
C16 C15 C14 . . 119.0(2)
C16 C15 H15A . . 120.5
C14 C15 H15A . . 120.5
C15 C16 C17 . . 119.7(2)
C15 C16 H16A . . 120.2
C17 C16 H16A . . 120.2
C18 C17 C16 . . 118.4(2)
C18 C17 H17A . . 120.8
C16 C17 H17A . . 120.8
N2 C18 C17 . . 122.8(2)
N2 C18 H18A . . 118.6
C17 C18 H18A . . 118.6

loop_
_geom_bond_atom_site_label_1
_geom_bond_atom_site_label_2
_geom_bond_site_symmetry_2
_geom_bond_distance
Cd1 O1 . 2.2511(15)
Cd1 O4 1_655 2.2963(16)
Cd1 N2 . 2.3285(18)
Cd1 N1 . 2.3382(17)
Cd1 O1 2_656 2.4513(15)
Cd1 O3 1_655 2.4546(17)
Cd1 O2 . 2.6704(17)
Cd1 C8 1_655 2.720(2)
Cd1 C1 . 2.826(2)
N1 C9 . 1.336(3)
N1 C13 . 1.343(3)
N2 C18 . 1.341(3)
N2 C14 . 1.341(3)
O1W H1WA . 0.915(19)
O1W H1WB . 0.922(19)
O1 C1 . 1.275(2)
O1 Cd1 2_656 2.4513(15)
O2 C1 . 1.232(3)
O3 C8 . 1.249(3)
O3 Cd1 1_455 2.4546(17)
O4 C8 . 1.252(3)
O4 Cd1 1_455 2.2963(16)
O5 C3 . 1.438(3)
O5 C6 . 1.438(3)
C1 C2 . 1.504(3)
C2 C7 . 1.540(3)
C2 C3 . 1.550(3)
C2 H2A . 0.9800
C3 C4 . 1.533(3)
C3 H3A . 0.9800
C4 C5 . 1.541(4)
C4 H4A . 0.9700
C4 H4B . 0.9700
C5 C6 . 1.534(3)
C5 H5A . 0.9700
C5 H5B . 0.9700
C6 C7 . 1.535(3)
C6 H6A . 0.9800
C7 C8 . 1.521(3)
C7 H7A . 0.9800
C8 Cd1 1_455 2.720(2)
C9 C10 . 1.373(3)
C9 H9A . 0.9300
C10 C11 . 1.377(4)
C10 H10A . 0.9300
C11 C12 . 1.383(3)
C11 H11A . 0.9300
C12 C13 . 1.381(3)
C12 H12A . 0.9300
C13 C14 . 1.490(3)
C14 C15 . 1.395(3)
C15 C16 . 1.376(4)
C15 H15A . 0.9300
C16 C17 . 1.380(4)
C16 H16A . 0.9300
C17 C18 . 1.373(3)
C17 H17A . 0.9300
C18 H18A . 0.9300

loop_
_geom_hbond_atom_site_label_D
_geom_hbond_atom_site_label_H
_geom_hbond_atom_site_label_A
_geom_hbond_site_symmetry_A
_geom_hbond_distance_DH
_geom_hbond_distance_HA
_geom_hbond_distance_DA
_geom_hbond_angle_DHA
O1W H1WA O3 2 0.915(19) 2.19(4) 2.980(4) 144(5)
O1W H1WA O1W 2_655 0.915(19) 2.38(6) 2.833(8) 110(5)

loop_
_geom_torsion_atom_site_label_1
_geom_torsion_atom_site_label_2
_geom_torsion_atom_site_label_3
_geom_torsion_atom_site_label_4
_geom_torsion_site_symmetry_1
_geom_torsion_site_symmetry_4
_geom_torsion
O1 Cd1 N1 C9 . . -98.43(19)
O4 Cd1 N1 C9 1_655 . 53.92(18)
N2 Cd1 N1 C9 . . 178.32(19)
O1 Cd1 N1 C9 2_656 . 132.87(17)
O3 Cd1 N1 C9 1_655 . -0.57(18)
O2 Cd1 N1 C9 . . -87.53(18)
C8 Cd1 N1 C9 1_655 . 26.71(18)
C1 Cd1 N1 C9 . . -91.96(18)
Cd1 Cd1 N1 C9 2_656 . -159.50(14)
O1 Cd1 N1 C13 . . 86.62(17)
O4 Cd1 N1 C13 1_655 . -121.02(15)
N2 Cd1 N1 C13 . . 3.37(14)
O1 Cd1 N1 C13 2_656 . -42.07(19)
O3 Cd1 N1 C13 1_655 . -175.52(15)
O2 Cd1 N1 C13 . . 97.52(15)
C8 Cd1 N1 C13 1_655 . -148.23(15)
C1 Cd1 N1 C13 . . 93.09(15)
Cd1 Cd1 N1 C13 2_656 . 25.6(2)
O1 Cd1 N2 C18 . . 37.44(19)
O4 Cd1 N2 C18 1_655 . -109.65(19)
N1 Cd1 N2 C18 . . 174.4(2)
O1 Cd1 N2 C18 2_656 . -30.63(18)
O3 Cd1 N2 C18 1_655 . 178.09(18)
O2 Cd1 N2 C18 . . 89.09(18)
C8 Cd1 N2 C18 1_655 . -126.37(18)
C1 Cd1 N2 C18 . . 63.63(19)
Cd1 Cd1 N2 C18 2_656 . 1.61(18)
O1 Cd1 N2 C14 . . -136.90(15)
O4 Cd1 N2 C14 1_655 . 76.02(16)
N1 Cd1 N2 C14 . . 0.04(14)
O1 Cd1 N2 C14 2_656 . 155.04(16)
O3 Cd1 N2 C14 1_655 . 3.8(3)
O2 Cd1 N2 C14 . . -85.25(15)
C8 Cd1 N2 C14 1_655 . 59.3(2)
C1 Cd1 N2 C14 . . -110.71(15)
Cd1 Cd1 N2 C14 2_656 . -172.72(15)
O4 Cd1 O1 C1 1_655 . -130.25(12)
N2 Cd1 O1 C1 . . 85.57(13)
N1 Cd1 O1 C1 . . 13.77(17)
O1 Cd1 O1 C1 2_656 . 164.46(17)
O3 Cd1 O1 C1 1_655 . -83.48(13)
O2 Cd1 O1 C1 . . -0.13(11)
C8 Cd1 O1 C1 1_655 . -104.04(13)
Cd1 Cd1 O1 C1 2_656 . 164.46(17)
O4 Cd1 O1 Cd1 1_655 2_656 65.30(9)
N2 Cd1 O1 Cd1 . 2_656 -78.88(7)
N1 Cd1 O1 Cd1 . 2_656 -150.68(7)
O1 Cd1 O1 Cd1 2_656 2_656 0.0
O3 Cd1 O1 Cd1 1_655 2_656 112.06(7)
O2 Cd1 O1 Cd1 . 2_656 -164.59(10)
C8 Cd1 O1 Cd1 1_655 2_656 91.51(8)
C1 Cd1 O1 Cd1 . 2_656 -164.46(17)
O1 Cd1 O2 C1 . . 0.13(12)
O4 Cd1 O2 C1 1_655 . 105.62(14)
N2 Cd1 O2 C1 . . -100.23(13)
N1 Cd1 O2 C1 . . -170.48(13)
O1 Cd1 O2 C1 2_656 . -16.58(15)
O3 Cd1 O2 C1 1_655 . 97.17(13)
C8 Cd1 O2 C1 1_655 . 100.38(13)
Cd1 Cd1 O2 C1 2_656 . -9.00(12)
Cd1 O2 C1 O1 . . -0.22(19)
Cd1 O2 C1 C2 . . -178.62(18)
Cd1 O1 C1 O2 . . 0.3(2)
Cd1 O1 C1 O2 2_656 . 155.28(18)
Cd1 O1 C1 C2 . . 178.79(13)
Cd1 O1 C1 C2 2_656 . -26.2(3)
Cd1 O1 C1 Cd1 2_656 . 155.0(3)
O1 Cd1 C1 O2 . . -179.8(2)
O4 Cd1 C1 O2 1_655 . -107.13(14)
N2 Cd1 C1 O2 . . 81.94(13)
N1 Cd1 C1 O2 . . 10.24(14)
O1 Cd1 C1 O2 2_656 . 165.61(13)
O3 Cd1 C1 O2 1_655 . -82.28(13)
C8 Cd1 C1 O2 1_655 . -91.92(13)
Cd1 Cd1 C1 O2 2_656 . 169.82(14)
O4 Cd1 C1 O1 1_655 . 72.63(16)
N2 Cd1 C1 O1 . . -98.30(13)
N1 Cd1 C1 O1 . . -170.00(12)
O1 Cd1 C1 O1 2_656 . -14.62(16)
O3 Cd1 C1 O1 1_655 . 97.48(13)
O2 Cd1 C1 O1 . . 179.8(2)
C8 Cd1 C1 O1 1_655 . 87.84(13)
Cd1 Cd1 C1 O1 2_656 . -10.42(11)
O1 Cd1 C1 C2 . . -4.7(5)
O4 Cd1 C1 C2 1_655 . 68.0(6)
N2 Cd1 C1 C2 . . -103.0(6)
N1 Cd1 C1 C2 . . -174.7(5)
O1 Cd1 C1 C2 2_656 . -19.3(6)
O3 Cd1 C1 C2 1_655 . 92.8(6)
O2 Cd1 C1 C2 . . 175.1(6)
C8 Cd1 C1 C2 1_655 . 83.2(6)
Cd1 Cd1 C1 C2 2_656 . -15.1(5)
O2 C1 C2 C7 . . -4.4(3)
O1 C1 C2 C7 . . 177.14(17)
Cd1 C1 C2 C7 . . -178.8(5)
O2 C1 C2 C3 . . 112.4(2)
O1 C1 C2 C3 . . -66.1(2)
Cd1 C1 C2 C3 . . -62.1(6)
C6 O5 C3 C4 . . -56.7(2)
C6 O5 C3 C2 . . 58.15(19)
C1 C2 C3 O5 . . -162.72(17)
C7 C2 C3 O5 . . -36.8(2)
C1 C2 C3 C4 . . -54.1(2)
C7 C2 C3 C4 . . 71.8(2)
O5 C3 C4 C5 . . 34.9(2)
C2 C3 C4 C5 . . -72.7(2)
C3 C4 C5 C6 . . -0.3(3)
C3 O5 C6 C5 . . 56.3(2)
C3 O5 C6 C7 . . -57.48(19)
C4 C5 C6 O5 . . -34.4(3)
C4 C5 C6 C7 . . 74.2(3)
O5 C6 C7 C8 . . -88.6(2)
C5 C6 C7 C8 . . 162.76(19)
O5 C6 C7 C2 . . 33.6(2)
C5 C6 C7 C2 . . -75.0(2)
C1 C2 C7 C8 . . -111.9(2)
C3 C2 C7 C8 . . 125.18(18)
C1 C2 C7 C6 . . 124.80(19)
C3 C2 C7 C6 . . 1.9(2)
Cd1 O3 C8 O4 1_455 . -0.2(2)
Cd1 O3 C8 C7 1_455 . -177.16(17)
Cd1 O4 C8 O3 1_455 . 0.2(2)
Cd1 O4 C8 C7 1_455 . 177.23(16)
C6 C7 C8 O3 . . -31.7(3)
C2 C7 C8 O3 . . -147.1(2)
C6 C7 C8 O4 . . 151.3(2)
C2 C7 C8 O4 . . 35.8(3)
C13 N1 C9 C10 . . 0.4(4)
Cd1 N1 C9 C10 . . -174.6(2)
N1 C9 C10 C11 . . 0.4(4)
C9 C10 C11 C12 . . -0.9(4)
C10 C11 C12 C13 . . 0.7(4)
C9 N1 C13 C12 . . -0.6(3)
Cd1 N1 C13 C12 . . 174.62(17)
C9 N1 C13 C14 . . 178.72(19)
Cd1 N1 C13 C14 . . -6.1(2)
C11 C12 C13 N1 . . 0.1(4)
C11 C12 C13 C14 . . -179.2(2)
C18 N2 C14 C15 . . 1.2(3)
Cd1 N2 C14 C15 . . 175.77(16)
C18 N2 C14 C13 . . -177.6(2)
Cd1 N2 C14 C13 . . -3.1(2)
N1 C13 C14 N2 . . 6.1(3)
C12 C13 C14 N2 . . -174.6(2)
N1 C13 C14 C15 . . -172.8(2)
C12 C13 C14 C15 . . 6.5(3)
N2 C14 C15 C16 . . -1.1(3)
C13 C14 C15 C16 . . 177.7(2)
C14 C15 C16 C17 . . -0.2(4)
C15 C16 C17 C18 . . 1.2(4)
C14 N2 C18 C17 . . -0.1(4)
Cd1 N2 C18 C17 . . -174.43(19)
C16 C17 C18 N2 . . -1.1(4)
